data_2011110
loop_
_publ_author_name
'Bernhardt, Paul V.'

_publ_section_title
;
 Ni^II^ and Zn^II^ complexes of the hexadentate macrocyclic ligand
 <i>cis</i>-6,13-dimethyl-1,4,8,11-tetraazacyclotetradecane-6,13-diamine
;
_journal_issue 7
_journal_name_full 'Acta Crystallographica Section C'
_journal_page_first 744
_journal_page_last 746
_journal_paper_doi 10.1107/S0108270100003930
_journal_volume 56
_journal_year 2000
_chemical_formula_moiety '[Zn (C12 H30  N6 )] , 2ClO4'
_chemical_formula_sum 'C12 H30 Cl2 N6 O8 Zn'
_chemical_formula_weight 522.69
_chemical_name_systematic
;
cis(6,13-dimethyl-1,4,8,11-tetraazacyclotetradecan-6,13-diamine)zinc(II)
perchlorate
;
_space_group_IT_number 4
_symmetry_cell_setting monoclinic
_symmetry_space_group_name_Hall 'P 2yb'
_symmetry_space_group_name_H-M 'P 1 21 1'
_audit_creation_method SHELXL-97
_cell_angle_alpha 90.00
_cell_angle_beta 112.438(9)
_cell_angle_gamma 90.00
_cell_formula_units_Z 2
_cell_length_a 9.0750(10)
_cell_length_b 12.8910(10)
_cell_length_c 9.963(3)
_cell_measurement_reflns_used 25
_cell_measurement_temperature 295(2)
_cell_measurement_theta_max 14
_cell_measurement_theta_min 10
_cell_volume 1077.3(4)
_computing_cell_refinement 'SET4 in CAD-4 Manual'
_computing_data_collection 'CAD-4 Manual (Enraf-Nonius, 1988)'
_computing_data_reduction 'XTAL3.2 (Hall, 1992)'
_computing_molecular_graphics 'PLATON (Spek, 1990)'
_computing_publication_material SHELXL97
_computing_structure_refinement 'SHELXL97 (Sheldrick, 1997)'
_computing_structure_solution 'SHELXS86 (Sheldrick, 1990)'
_diffrn_ambient_temperature 295(2)
_diffrn_measured_fraction_theta_full .999
_diffrn_measured_fraction_theta_max .999
_diffrn_measurement_device_type 'Enraf-Nonius CAD4'
_diffrn_measurement_method '\w-2\q scans'
_diffrn_radiation_monochromator graphite
_diffrn_radiation_source 'fine-focus sealed tube'
_diffrn_radiation_type MoK\a
_diffrn_radiation_wavelength .71073
_diffrn_reflns_av_R_equivalents .0729
_diffrn_reflns_av_sigmaI/netI .1869
_diffrn_reflns_limit_h_max 10
_diffrn_reflns_limit_h_min 0
_diffrn_reflns_limit_k_max 15
_diffrn_reflns_limit_k_min 0
_diffrn_reflns_limit_l_max 10
_diffrn_reflns_limit_l_min -11
_diffrn_reflns_number 2115
_diffrn_reflns_theta_full 24.97
_diffrn_reflns_theta_max 24.97
_diffrn_reflns_theta_min 2.21
_diffrn_standards_decay_% 'less than 5'
_diffrn_standards_interval_time 120
_diffrn_standards_number 3
_exptl_absorpt_coefficient_mu 1.439
_exptl_absorpt_correction_T_max .866
_exptl_absorpt_correction_T_min .779
_exptl_absorpt_correction_type '\y scan'
_exptl_absorpt_process_details '(North et al., 1968)'
_exptl_crystal_colour colourless
_exptl_crystal_density_diffrn 1.611
_exptl_crystal_density_meas ?
_exptl_crystal_density_method 'not measured'
_exptl_crystal_description prism
_exptl_crystal_F_000 544
_exptl_crystal_size_max .30
_exptl_crystal_size_mid .13
_exptl_crystal_size_min .10
_refine_diff_density_max .721
_refine_diff_density_min -.655
_refine_ls_abs_structure_details 'Flack (1983)'
_refine_ls_abs_structure_Flack -.04(5)
_refine_ls_extinction_method none
_refine_ls_goodness_of_fit_ref .987
_refine_ls_hydrogen_treatment constr
_refine_ls_matrix_type full
_refine_ls_number_parameters 258
_refine_ls_number_reflns 1987
_refine_ls_number_restraints 20
_refine_ls_restrained_S_all .983
_refine_ls_R_factor_all .1849
_refine_ls_R_factor_gt .0596
_refine_ls_shift/su_max .000
_refine_ls_shift/su_mean .000
_refine_ls_structure_factor_coef Fsqd
_refine_ls_weighting_details 'w = 1/[\s^2^(Fo^2^)+(0.0782P)^2^] where P=(Fo^2^+2Fc^2^)/3'
_refine_ls_weighting_scheme calc
_refine_ls_wR_factor_ref .1745
_reflns_number_gt 916
_reflns_number_total 1987
_reflns_threshold_expression I>2\s(I)
_cod_data_source_file fg1588.cif
_cod_data_source_block II
_cod_depositor_comments
;
The following automatic conversions were performed:

'_exptl_crystal_density_meas' value 'not measured' was changed to '?'
- the value is perceived as not measured.

Automatic conversion script
Id: cif_fix_values 3008 2015-01-20 13:52:24Z robertas 

The following automatic conversions were performed:

'_refine_ls_weighting_scheme' value 'calc w =
1/[\s^2^(Fo^2^)+(0.0782P)^2^] where P=(Fo^2^+2Fc^2^)/3' was changed
to 'calc'. New tag '_refine_ls_weighting_details' was created. The
value of the new tag was set to 'w = 1/[\s^2^(Fo^2^)+(0.0782P)^2^]
where P=(Fo^2^+2Fc^2^)/3'.

Automatic conversion script
Id: cif_fix_values 3143 2015-03-26 13:38:13Z robertas 
;
_cod_original_sg_symbol_H-M 'P 21'
_cod_database_code 2011110
_cod_database_fobs_code 2011110

loop_
_symmetry_equiv_pos_as_xyz
'x, y, z'
'-x, y+1/2, -z'

loop_
_atom_site_label
_atom_site_fract_x
_atom_site_fract_y
_atom_site_fract_z
_atom_site_U_iso_or_equiv
_atom_site_adp_type
_atom_site_calc_flag
_atom_site_refinement_flags
_atom_site_occupancy
_atom_site_disorder_assembly
_atom_site_disorder_group
_atom_site_type_symbol
Zn1 .3904(2) .4998(7) .17406(18) .0360(5) Uani d . 1 . . Zn
N1 .3989(16) .4215(13) .3698(15) .045(4) Uani d . 1 . . N
H1 .4396 .3568 .3711 .054 Uiso calc R 1 . . H
N2 .3704(16) .6515(12) .2785(15) .042(3) Uani d . 1 . . N
H2 .2883 .6481 .3096 .050 Uiso calc R 1 . . H
N3 .3193(18) .6016(14) -.0095(17) .046(5) Uani d . 1 . . N
H3 .4091 .6265 -.0181 .056 Uiso calc R 1 . . H
N4 .1437(15) .4383(12) .0991(15) .044(4) Uani d . 1 . . N
H4 .0754 .4919 .0907 .052 Uiso calc R 1 . . H
N5 .6324(14) .5196(16) .3192(13) .046(4) Uani d . 1 . . N
H5A .6868 .4595 .3333 .055 Uiso calc R 1 . . H
H5B .6821 .5677 .2860 .055 Uiso calc R 1 . . H
N6 .3838(18) .3990(13) .0027(15) .043(4) Uani d . 1 . . N
H6A .4614 .4142 -.0295 .052 Uiso calc R 1 . . H
H6B .3925 .3321 .0305 .052 Uiso calc R 1 . . H
C1 .516(2) .483(2) .493(2) .074(8) Uani d . 1 . . C
H1A .4570 .5224 .5395 .088 Uiso calc R 1 . . H
H1B .5846 .4351 .5649 .088 Uiso calc R 1 . . H
C2 .615(2) .5543(16) .4518(17) .046(5) Uani d . 1 . . C
C3 .523(2) .6603(17) .405(2) .069(6) Uani d . 1 . . C
H3A .5026 .6880 .4868 .082 Uiso calc R 1 . . H
H3B .5915 .7093 .3822 .082 Uiso calc R 1 . . H
C4 .340(3) .7328(17) .170(2) .074(6) Uani d . 1 . . C
H4A .4395 .7580 .1682 .088 Uiso calc R 1 . . H
H4B .2853 .7904 .1941 .088 Uiso calc R 1 . . H
C5 .2360(19) .6884(17) .022(2) .062(6) Uani d . 1 . . C
H5C .1346 .6654 .0229 .075 Uiso calc R 1 . . H
H5D .2155 .7412 -.0523 .075 Uiso calc R 1 . . H
C6 .232(3) .5394(15) -.1399(19) .056(6) Uani d . 1 . . C
H6C .2829 .5480 -.2090 .067 Uiso calc R 1 . . H
H6D .1241 .5658 -.1847 .067 Uiso calc R 1 . . H
C7 .225(2) .4215(14) -.1079(19) .035(4) Uani d . 1 . . C
C8 .1068(19) .3919(17) -.0464(18) .051(5) Uani d . 1 . . C
H8A .1047 .3169 -.0387 .062 Uiso calc R 1 . . H
H8B .0018 .4144 -.1114 .062 Uiso calc R 1 . . H
C9 .141(2) .3679(16) .214(2) .059(6) Uani d . 1 . . C
H9A .1827 .3007 .2030 .070 Uiso calc R 1 . . H
H9B .0314 .3583 .2059 .070 Uiso calc R 1 . . H
C10 .238(2) .4114(16) .3599(18) .055(5) Uani d . 1 . . C
H10A .1961 .4786 .3720 .066 Uiso calc R 1 . . H
H10B .2334 .3655 .4355 .066 Uiso calc R 1 . . H
C11 .773(2) .579(2) .578(2) .091(8) Uani d . 1 . . C
H11A .8294 .5157 .6150 .136 Uiso calc R 1 . . H
H11B .7516 .6140 .6533 .136 Uiso calc R 1 . . H
H11C .8369 .6228 .5434 .136 Uiso calc R 1 . . H
C12 .192(2) .3603(19) -.2535(19) .070(6) Uani d . 1 . . C
H12A .1728 .2886 -.2398 .105 Uiso calc R 1 . . H
H12B .2821 .3662 -.2805 .105 Uiso calc R 1 . . H
H12C .0994 .3890 -.3291 .105 Uiso calc R 1 . . H
Cl1 .2082(7) .7406(8) .5682(7) .0712(16) Uani d . 1 . . Cl
O1A .358(2) .747(2) .683(2) .152(9) Uani d . 1 . . O
O1B .212(2) .8053(18) .456(3) .157(11) Uani d . 1 . . O
O1C .186(2) .6408(15) .517(2) .136(8) Uani d . 1 . . O
O1D .088(2) .771(2) .609(2) .155(9) Uani d . 1 . . O
Cl2 -.2609(5) .5700(6) -.0080(5) .0599(14) Uani d D 1 . . Cl
O2A -.1466(11) .6051(10) -.0601(11) .077(4) Uani d D 1 . . O
O2B -.326(3) .6541(10) .039(3) .114(5) Uiso d PD .66(4) A 1 O
O2C -.383(2) .5182(17) -.1203(15) .114(5) Uiso d PD .66(4) A 1 O
O2D -.1899(16) .501(2) .107(2) .114(5) Uiso d PD .66(4) A 1 O
O2B' -.326(5) .4763(17) -.076(5) .114(5) Uiso d PD .34(4) A 2 O
O2C' -.382(4) .6443(15) -.038(6) .114(5) Uiso d PD .34(4) A 2 O
O2D' -.188(2) .555(5) .1427(14) .114(5) Uiso d PD .34(4) A 2 O

loop_
_atom_site_aniso_label
_atom_site_aniso_U_11
_atom_site_aniso_U_22
_atom_site_aniso_U_33
_atom_site_aniso_U_12
_atom_site_aniso_U_13
_atom_site_aniso_U_23
Zn1 .0348(9) .0339(10) .0395(9) .0000(14) .0145(7) .0028(14)
N1 .050(9) .037(9) .048(9) .009(8) .020(8) .011(8)
N2 .050(9) .020(8) .062(9) .005(7) .028(8) -.001(7)
N3 .044(10) .047(11) .050(10) .014(9) .021(9) .010(9)
N4 .031(7) .033(8) .073(11) .009(7) .026(7) .016(8)
N5 .040(7) .057(14) .043(7) .014(8) .018(6) .020(9)
N6 .058(11) .036(9) .036(9) .019(8) .018(8) .011(7)
C1 .067(12) .10(2) .041(10) -.023(16) .010(9) .001(14)
C2 .042(10) .055(12) .029(9) -.005(9) -.001(8) -.015(9)
C3 .071(15) .058(15) .070(14) .000(12) .020(12) -.017(12)
C4 .091(17) .042(13) .091(17) .017(12) .039(15) .000(14)
C5 .030(10) .055(13) .091(16) .024(10) .011(10) .015(12)
C6 .077(14) .055(16) .031(10) .017(11) .014(10) .008(10)
C7 .052(12) .012(9) .042(11) .010(9) .019(10) .013(8)
C8 .032(10) .076(14) .040(10) .002(10) .006(8) -.017(10)
C9 .039(11) .044(12) .072(14) -.015(9) -.002(10) .014(11)
C10 .063(13) .057(13) .058(13) -.007(10) .039(11) .016(11)
C11 .066(14) .15(2) .054(13) -.018(16) .015(11) -.001(15)
C12 .071(14) .081(16) .047(13) .010(13) .010(11) .002(11)
Cl1 .090(4) .048(3) .102(5) .005(3) .066(4) .013(3)
O1A .067(12) .19(2) .162(19) -.025(13) .001(12) .018(19)
O1B .151(19) .16(2) .22(2) .057(16) .134(19) .109(19)
O1C .20(2) .061(12) .164(18) -.048(13) .082(16) -.044(12)
O1D .151(18) .20(2) .174(18) .027(17) .130(16) -.011(18)
Cl2 .050(3) .072(3) .064(3) .011(3) .029(3) .003(3)
O2A .068(9) .087(11) .104(10) .001(8) .065(8) .009(9)

loop_
_atom_type_symbol
_atom_type_description
_atom_type_scat_dispersion_real
_atom_type_scat_dispersion_imag
_atom_type_scat_source
C C .0033 .0016 'International Tables Vol C Tables 4.2.6.8 and 6.1.1.4'
H H .0000 .0000 'International Tables Vol C Tables 4.2.6.8 and 6.1.1.4'
Cl Cl .1484 .1585 'International Tables Vol C Tables 4.2.6.8 and 6.1.1.4'
N N .0061 .0033 'International Tables Vol C Tables 4.2.6.8 and 6.1.1.4'
O O .0106 .0060 'International Tables Vol C Tables 4.2.6.8 and 6.1.1.4'
Zn Zn .2839 1.4301 'International Tables Vol C Tables 4.2.6.8 and 6.1.1.4'

loop_
_geom_angle_atom_site_label_1
_geom_angle_atom_site_label_2
_geom_angle_atom_site_label_3
_geom_angle
_geom_angle_publ_flag
N6 Zn1 N5 108.9(6) yes
N6 Zn1 N3 77.4(5) yes
N5 Zn1 N3 113.7(6) yes
N6 Zn1 N1 114.7(6) yes
N5 Zn1 N1 76.9(5) yes
N3 Zn1 N1 161.5(5) yes
N6 Zn1 N4 78.2(6) yes
N5 Zn1 N4 156.4(5) yes
N3 Zn1 N4 89.7(5) yes
N1 Zn1 N4 79.7(5) yes
N6 Zn1 N2 156.5(5) yes
N5 Zn1 N2 80.0(6) yes
N3 Zn1 N2 79.2(5) yes
N1 Zn1 N2 88.3(5) yes
N4 Zn1 N2 102.5(5) yes
C10 N1 C1 119.0(15) ?
C10 N1 Zn1 107.2(10) ?
C1 N1 Zn1 105.2(11) ?
C10 N1 H1 108.3 ?
C1 N1 H1 108.3 ?
Zn1 N1 H1 108.3 ?
C4 N2 C3 115.4(15) ?
C4 N2 Zn1 108.0(10) ?
C3 N2 Zn1 104.2(10) ?
C4 N2 H2 109.7 ?
C3 N2 H2 109.7 ?
Zn1 N2 H2 109.7 ?
C5 N3 C6 117.5(15) ?
C5 N3 Zn1 107.5(12) ?
C6 N3 Zn1 107.8(11) ?
C5 N3 H3 107.9 ?
C6 N3 H3 107.9 ?
Zn1 N3 H3 107.9 ?
C9 N4 C8 116.6(14) ?
C9 N4 Zn1 106.0(9) ?
C8 N4 Zn1 107.2(9) ?
C9 N4 H4 108.9 ?
C8 N4 H4 108.9 ?
Zn1 N4 H4 108.9 ?
C2 N5 Zn1 102.2(9) ?
C2 N5 H5A 111.3 ?
Zn1 N5 H5A 111.3 ?
C2 N5 H5B 111.3 ?
Zn1 N5 H5B 111.3 ?
H5A N5 H5B 109.2 ?
C7 N6 Zn1 101.6(10) ?
C7 N6 H6A 111.5 ?
Zn1 N6 H6A 111.5 ?
C7 N6 H6B 111.5 ?
Zn1 N6 H6B 111.5 ?
H6A N6 H6B 109.3 ?
C2 C1 N1 114.8(14) ?
C2 C1 H1A 108.6 ?
N1 C1 H1A 108.6 ?
C2 C1 H1B 108.6 ?
N1 C1 H1B 108.6 ?
H1A C1 H1B 107.5 ?
C1 C2 N5 110.9(16) ?
C1 C2 C11 112.7(16) ?
N5 C2 C11 114.5(15) ?
C1 C2 C3 108.5(17) ?
N5 C2 C3 103.1(14) ?
C11 C2 C3 106.5(16) ?
N2 C3 C2 113.8(14) ?
N2 C3 H3A 108.8 ?
C2 C3 H3A 108.8 ?
N2 C3 H3B 108.8 ?
C2 C3 H3B 108.8 ?
H3A C3 H3B 107.7 ?
N2 C4 C5 108.7(16) ?
N2 C4 H4A 110.0 ?
C5 C4 H4A 110.0 ?
N2 C4 H4B 110.0 ?
C5 C4 H4B 110.0 ?
H4A C4 H4B 108.3 ?
N3 C5 C4 108.6(14) ?
N3 C5 H5C 110.0 ?
C4 C5 H5C 110.0 ?
N3 C5 H5D 110.0 ?
C4 C5 H5D 110.0 ?
H5C C5 H5D 108.3 ?
N3 C6 C7 113.6(15) ?
N3 C6 H6C 108.9 ?
C7 C6 H6C 108.9 ?
N3 C6 H6D 108.9 ?
C7 C6 H6D 108.9 ?
H6C C6 H6D 107.7 ?
N6 C7 C8 107.3(13) ?
N6 C7 C6 103.9(16) ?
C8 C7 C6 115.5(16) ?
N6 C7 C12 112.4(14) ?
C8 C7 C12 109.8(15) ?
C6 C7 C12 107.9(15) ?
C7 C8 N4 111.9(14) ?
C7 C8 H8A 109.2 ?
N4 C8 H8A 109.2 ?
C7 C8 H8B 109.2 ?
N4 C8 H8B 109.2 ?
H8A C8 H8B 107.9 ?
N4 C9 C10 110.3(13) ?
N4 C9 H9A 109.6 ?
C10 C9 H9A 109.6 ?
N4 C9 H9B 109.6 ?
C10 C9 H9B 109.6 ?
H9A C9 H9B 108.1 ?
N1 C10 C9 108.0(14) ?
N1 C10 H10A 110.1 ?
C9 C10 H10A 110.1 ?
N1 C10 H10B 110.1 ?
C9 C10 H10B 110.1 ?
H10A C10 H10B 108.4 ?
C2 C11 H11A 109.5 ?
C2 C11 H11B 109.5 ?
H11A C11 H11B 109.5 ?
C2 C11 H11C 109.5 ?
H11A C11 H11C 109.5 ?
H11B C11 H11C 109.5 ?
C7 C12 H12A 109.5 ?
C7 C12 H12B 109.5 ?
H12A C12 H12B 109.5 ?
C7 C12 H12C 109.5 ?
H12A C12 H12C 109.5 ?
H12B C12 H12C 109.5 ?
O1D Cl1 O1C 111.2(14) ?
O1D Cl1 O1B 109.3(13) ?
O1C Cl1 O1B 107.8(14) ?
O1D Cl1 O1A 112.1(14) ?
O1C Cl1 O1A 108.5(14) ?
O1B Cl1 O1A 107.8(13) ?
O2B Cl2 O2A 110.0(3) ?
O2B' Cl2 O2A 109.7(3) ?
O2B Cl2 O2D 109.8(3) ?
O2A Cl2 O2D 109.6(3) ?
O2B' Cl2 O2C' 109.6(3) ?
O2A Cl2 O2C' 109.5(3) ?
O2B' Cl2 O2D' 109.7(10) ?
O2A Cl2 O2D' 109.2(3) ?
O2C' Cl2 O2D' 109.2(3) ?
O2B Cl2 O2C 109.3(3) ?
O2A Cl2 O2C 109.1(3) ?
O2D Cl2 O2C 109.1(3) ?

loop_
_geom_bond_atom_site_label_1
_geom_bond_atom_site_label_2
_geom_bond_site_symmetry_2
_geom_bond_distance
_geom_bond_publ_flag
Zn1 N6 . 2.128(14) yes
Zn1 N5 . 2.134(12) yes
Zn1 N3 . 2.141(15) yes
Zn1 N1 . 2.170(13) yes
Zn1 N4 . 2.219(13) yes
Zn1 N2 . 2.255(12) yes
N1 C10 . 1.44(2) ?
N1 C1 . 1.51(2) ?
N1 H1 . .9100 ?
N2 C4 . 1.45(2) ?
N2 C3 . 1.48(2) ?
N2 H2 . .9100 ?
N3 C5 . 1.45(2) ?
N3 C6 . 1.47(2) ?
N3 H3 . .9100 ?
N4 C9 . 1.47(2) ?
N4 C8 . 1.48(2) ?
N4 H4 . .9100 ?
N5 C2 . 1.46(2) ?
N5 H5A . .9000 ?
N5 H5B . .9000 ?
N6 C7 . 1.47(2) ?
N6 H6A . .9000 ?
N6 H6B . .9000 ?
C1 C2 . 1.45(3) ?
C1 H1A . .9700 ?
C1 H1B . .9700 ?
C2 C11 . 1.53(2) ?
C2 C3 . 1.57(2) ?
C3 H3A . .9700 ?
C3 H3B . .9700 ?
C4 C5 . 1.53(2) ?
C4 H4A . .9700 ?
C4 H4B . .9700 ?
C5 H5C . .9700 ?
C5 H5D . .9700 ?
C6 C7 . 1.56(2) ?
C6 H6C . .9700 ?
C6 H6D . .9700 ?
C7 C8 . 1.48(2) ?
C7 C12 . 1.58(2) ?
C8 H8A . .9700 ?
C8 H8B . .9700 ?
C9 C10 . 1.49(2) ?
C9 H9A . .9700 ?
C9 H9B . .9700 ?
C10 H10A . .9700 ?
C10 H10B . .9700 ?
C11 H11A . .9600 ?
C11 H11B . .9600 ?
C11 H11C . .9600 ?
C12 H12A . .9600 ?
C12 H12B . .9600 ?
C12 H12C . .9600 ?
Cl1 O1D . 1.356(16) ?
Cl1 O1C . 1.370(17) ?
Cl1 O1B . 1.402(18) ?
Cl1 O1A . 1.407(17) ?
Cl2 O2B . 1.397(8) ?
Cl2 O2B' . 1.399(8) ?
Cl2 O2A . 1.400(8) ?
Cl2 O2D . 1.400(8) ?
Cl2 O2C' . 1.401(8) ?
Cl2 O2D' . 1.404(8) ?
Cl2 O2C . 1.406(8) ?

loop_
_geom_hbond_atom_site_label_D
_geom_hbond_atom_site_label_H
_geom_hbond_atom_site_label_A
_geom_hbond_site_symmetry_A
_geom_hbond_distance_DH
_geom_hbond_distance_HA
_geom_hbond_distance_DA
_geom_hbond_angle_DHA
N1 H1 O1A 2_646 .91 2.54 3.33(2) 146.2
N2 H2 O1C . .91 2.57 3.39(2) 150.3
N3 H3 O2B 1_655 .91 2.28 3.14(2) 158.4
N3 H3 O2C' 1_655 .91 1.99 2.88(2) 166.0
N4 H4 O2A . .91 2.48 3.300(16) 150.5
N4 H4 O2D . .91 2.48 3.165(18) 132.5
N5 H5B O2D 1_655 .90 2.61 3.12(2) 116.1
N5 H5B O2D' 1_655 .90 2.18 2.853(19) 131.5
N6 H6A O2C 1_655 .90 2.37 3.22(2) 157.5
N6 H6A O2B' 1_655 .90 2.29 3.18(2) 168.8
N6 H6B O2B 2_545 .90 2.41 3.201(19) 147.4
N6 H6B O2C' 2_545 .90 2.42 3.30(3) 165.0

loop_
_geom_torsion_atom_site_label_1
_geom_torsion_atom_site_label_2
_geom_torsion_atom_site_label_3
_geom_torsion_atom_site_label_4
_geom_torsion
N6 Zn1 N1 C10 -93.3(12)
N5 Zn1 N1 C10 161.7(12)
N3 Zn1 N1 C10 35(2)
N4 Zn1 N1 C10 -21.5(11)
N2 Zn1 N1 C10 81.5(12)
N6 Zn1 N1 C1 139.1(13)
N5 Zn1 N1 C1 34.1(13)
N3 Zn1 N1 C1 -93(2)
N4 Zn1 N1 C1 -149.1(13)
N2 Zn1 N1 C1 -46.0(12)
N6 Zn1 N2 C4 -4(2)
N5 Zn1 N2 C4 110.4(12)
N3 Zn1 N2 C4 -6.3(12)
N1 Zn1 N2 C4 -172.7(12)
N4 Zn1 N2 C4 -93.6(12)
N6 Zn1 N2 C3 -127.6(15)
N5 Zn1 N2 C3 -12.8(12)
N3 Zn1 N2 C3 -129.5(12)
N1 Zn1 N2 C3 64.2(12)
N4 Zn1 N2 C3 143.3(11)
N6 Zn1 N3 C5 156.4(12)
N5 Zn1 N3 C5 -98.4(12)
N1 Zn1 N3 C5 24(3)
N4 Zn1 N3 C5 78.4(12)
N2 Zn1 N3 C5 -24.4(11)
N6 Zn1 N3 C6 28.8(12)
N5 Zn1 N3 C6 134.1(12)
N1 Zn1 N3 C6 -104(2)
N4 Zn1 N3 C6 -49.1(12)
N2 Zn1 N3 C6 -151.9(12)
N6 Zn1 N4 C9 108.7(11)
N5 Zn1 N4 C9 -2(2)
N3 Zn1 N4 C9 -174.1(11)
N1 Zn1 N4 C9 -9.4(11)
N2 Zn1 N4 C9 -95.3(11)
N6 Zn1 N4 C8 -16.5(11)
N5 Zn1 N4 C8 -126.8(15)
N3 Zn1 N4 C8 60.7(12)
N1 Zn1 N4 C8 -134.6(12)
N2 Zn1 N4 C8 139.5(11)
N6 Zn1 N5 C2 -159.3(11)
N3 Zn1 N5 C2 116.5(12)
N1 Zn1 N5 C2 -47.4(12)
N4 Zn1 N5 C2 -55(2)
N2 Zn1 N5 C2 43.1(12)
N5 Zn1 N6 C7 -161.6(10)
N3 Zn1 N6 C7 -50.6(11)
N1 Zn1 N6 C7 114.6(10)
N4 Zn1 N6 C7 41.8(10)
N2 Zn1 N6 C7 -52.4(19)
C10 N1 C1 C2 -135.1(18)
Zn1 N1 C1 C2 -15(2)
N1 C1 C2 N5 -26(2)
N1 C1 C2 C11 -155.3(19)
N1 C1 C2 C3 87(2)
Zn1 N5 C2 C1 53.1(17)
Zn1 N5 C2 C11 -178.0(15)
Zn1 N5 C2 C3 -62.8(14)
C4 N2 C3 C2 -136.7(17)
Zn1 N2 C3 C2 -18.5(18)
C1 C2 C3 N2 -61(2)
N5 C2 C3 N2 56(2)
C11 C2 C3 N2 177.0(16)
C3 N2 C4 C5 150.6(15)
Zn1 N2 C4 C5 34.6(17)
C6 N3 C5 C4 172.9(16)
Zn1 N3 C5 C4 51.3(17)
N2 C4 C5 N3 -59(2)
C5 N3 C6 C7 -124.3(19)
Zn1 N3 C6 C7 -3(2)
Zn1 N6 C7 C8 -62.5(14)
Zn1 N6 C7 C6 60.4(14)
Zn1 N6 C7 C12 176.8(12)
N3 C6 C7 N6 -39(2)
N3 C6 C7 C8 78(2)
N3 C6 C7 C12 -158.4(14)
N6 C7 C8 N4 51.3(19)
C6 C7 C8 N4 -64(2)
C12 C7 C8 N4 173.6(14)
C9 N4 C8 C7 -131.6(15)
Zn1 N4 C8 C7 -13.0(17)
C8 N4 C9 C10 158.0(15)
Zn1 N4 C9 C10 38.8(16)
C1 N1 C10 C9 167.9(16)
Zn1 N1 C10 C9 49.0(16)
N4 C9 C10 N1 -61.0(19)
